data_7705720
loop_
_publ_author_name
'Koehne, Ingo'
'Lik, Artur'
'Gerstel, Miriam'
'Bruhn, Clemens'
'Reithmaier, Johann Peter'
'Benyoucef, Mohamed'
'Pietschnig, Rudolf'

_publ_section_title
;
 Functionalised phosphonate ester supported lanthanide (Ln = La, Nd, Dy,
 Er) complexes.
;
_journal_issue 46
_journal_name_full 'Dalton transactions (Cambridge, England : 2003)'
_journal_page_first 16683
_journal_page_last 16692
_journal_paper_doi 10.1039/d0dt03047c
_journal_volume 49
_journal_year 2020
_chemical_formula_moiety 'C63 H72 Br3 Cl3 Er O9 P3, C4 H8 O'
_chemical_formula_sum 'C67 H80 Br3 Cl3 Er O10 P3'
_chemical_formula_weight 1651.56
_space_group_crystal_system monoclinic
_space_group_IT_number 14
_space_group_name_Hall '-P 2ybc'
_space_group_name_H-M_alt 'P 1 21/c 1'
_atom_sites_solution_hydrogens geom
_audit_creation_date 2020-04-08
_audit_creation_method
;
Olex2 1.2
(compiled 2018.05.29 svn.r3508 for OlexSys, GUI svn.r5506)
;
_audit_update_record
;
2020-10-08 deposited with the CCDC.	2020-10-14 downloaded from the CCDC.
;
_cell_angle_alpha 90
_cell_angle_beta 115.243(2)
_cell_angle_gamma 90
_cell_formula_units_Z 4
_cell_length_a 21.3578(6)
_cell_length_b 16.3493(6)
_cell_length_c 22.3921(6)
_cell_measurement_reflns_used 44914
_cell_measurement_temperature 100(2)
_cell_measurement_theta_max 71.82
_cell_measurement_theta_min 2.29
_cell_volume 7072.3(4)
_computing_cell_refinement 'X-Area Recipe 1.33.0.0 (STOE, 2015)'
_computing_data_collection 'X-Area Pilatus3_SV 1.31.150.0 (STOE, 2018)'
_computing_data_reduction
;
X-Area Integrate 1.73.1.0 (STOE, 2018)
X-Area LANA 1.73.2.0 (STOE, 2018)
;
_computing_molecular_graphics 'Mercury (P. A. Wood et al., 2020)'
_computing_publication_material
;
STOE & Cie GmbH, X-Area, software package for collecting single-crystal or
multi-domain crystal data on STOE area-detector diffractometers, for image 
processing, for the correction and scaling of reflection intensities and 
for outlier rejection, version 1.83, Darmstadt 2018
;
_computing_structure_refinement 'ShelXL (Sheldrick, 2015)'
_computing_structure_solution 'ShelXT (Sheldrick, 2015)'
_diffrn_ambient_temperature 100.15
_diffrn_detector_area_resol_mean 5.81
_diffrn_measured_fraction_theta_full 0.976
_diffrn_measured_fraction_theta_max 0.965
_diffrn_measurement_device_type 'STOE STADIVARI'
_diffrn_measurement_method 'rotation method, \w scans'
_diffrn_radiation_type CuK\a
_diffrn_radiation_wavelength 1.54186
_diffrn_reflns_av_R_equivalents 0.0513
_diffrn_reflns_av_unetI/netI 0.0410
_diffrn_reflns_Laue_measured_fraction_full 0.976
_diffrn_reflns_Laue_measured_fraction_max 0.965
_diffrn_reflns_limit_h_max 24
_diffrn_reflns_limit_h_min -25
_diffrn_reflns_limit_k_max 19
_diffrn_reflns_limit_k_min -18
_diffrn_reflns_limit_l_max 26
_diffrn_reflns_limit_l_min -13
_diffrn_reflns_number 26810
_diffrn_reflns_point_group_measured_fraction_full 0.976
_diffrn_reflns_point_group_measured_fraction_max 0.965
_diffrn_reflns_theta_full 67.686
_diffrn_reflns_theta_max 69.984
_diffrn_reflns_theta_min 2.287
_exptl_absorpt_coefficient_mu 6.311
_exptl_absorpt_correction_T_max 0.7427
_exptl_absorpt_correction_T_min 0.1046
_exptl_absorpt_correction_type multi-scan
_exptl_absorpt_process_details
;
STOE X-Red32, absorption correction by Gaussian integration, analogous to
P. Coppens, "The Evaluation of Absorption and Extinction in Single-Crystal
Structure Analysis", published in: F. R. Ahmed (Editor), "Crystallographic
Computing", Munksgaard, Copenhagen (1970), 255 - 270.
Afterwards scaling of reflection intensities was performed within STOE LANA.
J. Koziskova, F. Hahn, J. Richter, J. Kozisek, "Comparison of different
absorption corrections on the model structure of tetrakis(\m~2~-acetato)-
diaqua-di-copper(II)", Acta Chimica Slovaca, vol. 9, no. 2, 2016, pp. 136 - 140.
;
_exptl_crystal_colour colorless
_exptl_crystal_density_diffrn 1.551
_exptl_crystal_density_method 'not measured'
_exptl_crystal_description plate
_exptl_crystal_F_000 3324
_exptl_crystal_size_max 0.33
_exptl_crystal_size_mid 0.153
_exptl_crystal_size_min 0.02
_refine_diff_density_max 3.054
_refine_diff_density_min -1.446
_refine_diff_density_rms 0.158
_refine_ls_extinction_method none
_refine_ls_goodness_of_fit_ref 1.038
_refine_ls_hydrogen_treatment constr
_refine_ls_matrix_type full
_refine_ls_number_parameters 796
_refine_ls_number_reflns 12928
_refine_ls_number_restraints 0
_refine_ls_restrained_S_all 1.038
_refine_ls_R_factor_all 0.0760
_refine_ls_R_factor_gt 0.0661
_refine_ls_shift/su_max 0.001
_refine_ls_shift/su_mean 0.000
_refine_ls_structure_factor_coef Fsqd
_refine_ls_weighting_details 'w=1/[\s^2^(Fo^2^)+(0.1328P)^2^+11.9508P] where P=(Fo^2^+2Fc^2^)/3'
_refine_ls_weighting_scheme calc
_refine_ls_wR_factor_gt 0.1761
_refine_ls_wR_factor_ref 0.1915
_reflns_Friedel_coverage 0.000
_reflns_number_gt 10927
_reflns_number_total 12928
_reflns_threshold_expression 'I > 2\s(I)'
_cod_data_source_file d0dt03047c2.cif
_cod_data_source_block sv0773
_cod_depositor_comments 'Adding full bibliography for 7705708--7705721.cif.'
_cod_database_code 7705720
_shelx_shelxl_version_number 2017/1
_shelx_space_group_comment
;
The symmetry employed for this shelxl refinement is uniquely defined
by the following loop, which should always be used as a source of
symmetry information in preference to the above space-group names.
They are only intended as comments.
;
_shelx_estimated_absorpt_t_max 0.884
_shelx_estimated_absorpt_t_min 0.230
_olex2_refinement_description
;
1. Fixed Uiso
 At 1.2 times of:
  All C(H) groups, {H39A,H39B,H39C} of C39, All C(H,H) groups
 At 1.5 times of:
  {H20A,H20B,H20C} of C20, {H18A,H18B,H18C} of C18, {H17A,H17B,H17C} of C17,
  {H21A,H21B,H21C} of C21, {H38A,H38B,H38C} of C38, {H59A,H59B,H59C} of C59,
  {H60A,H60B,H60C} of C60, {H62A,H62B,H62C} of C62, {H63A,H63B,H63C} of C63,
  {H42A,H42B,H42C} of C42, {H41A,H41B,H41C} of C41
2.a Ternary CH refined with riding coordinates:
 C16(H16), C19(H19), C37(H37), C40(H40), C58(H58), C61(H61)
2.b Secondary CH2 refined with riding coordinates:
 C1(H1A,H1B), C22(H22A,H22B), C43(H43A,H43B), C64(H64A,H64B), C65(H65A,H65B),
 C66(H66A,H66B), C67(H67A,H67B)
2.c Aromatic/amide H refined with riding coordinates:
 C4(H4), C7(H7), C6(H6), C5(H5), C11(H11), C12(H12), C13(H13), C14(H14),
 C25(H25), C26(H26), C27(H27), C28(H28), C32(H32), C33(H33), C34(H34), C35(H35),
  C46(H46), C47(H47), C48(H48), C49(H49), C53(H53), C54(H54), C55(H55), C56(H56)
2.d Idealised Me refined as rotating group:
 C17(H17A,H17B,H17C), C18(H18A,H18B,H18C), C20(H20A,H20B,H20C), C21(H21A,H21B,
 H21C), C38(H38A,H38B,H38C), C39(H39A,H39B,H39C), C41(H41A,H41B,H41C), C42(H42A,
 H42B,H42C), C59(H59A,H59B,H59C), C60(H60A,H60B,H60C), C62(H62A,H62B,H62C),
 C63(H63A,H63B,H63C)
;
_olex2_submission_special_instructions 'No special instructions were received'

loop_
_space_group_symop_operation_xyz
'x, y, z'
'-x, y+1/2, -z+1/2'
'-x, -y, -z'
'x, -y-1/2, z-1/2'

loop_
_atom_site_label
_atom_site_type_symbol
_atom_site_fract_x
_atom_site_fract_y
_atom_site_fract_z
_atom_site_U_iso_or_equiv
_atom_site_adp_type
_atom_site_occupancy
_atom_site_site_symmetry_order
_atom_site_calc_flag
_atom_site_refinement_flags_posn
_atom_site_refinement_flags_adp
_atom_site_refinement_flags_occupancy
_atom_site_disorder_assembly
_atom_site_disorder_group
Er1 Er 0.18808(2) 0.16873(2) 0.46669(2) 0.03339(12) Uani 1 1 d . . . . .
P1 P 0.09309(7) 0.34871(8) 0.45912(7) 0.0368(3) Uani 1 1 d . . . . .
C1 C 0.1479(3) 0.4077(3) 0.4334(3) 0.0369(11) Uani 1 1 d . . . . .
H1A H 0.196651 0.393392 0.462068 0.044 Uiso 1 1 calc R . . . .
H1B H 0.138559 0.391412 0.387778 0.044 Uiso 1 1 calc R . . . .
Br1 Br 0.11181(5) 0.78523(4) 0.44076(4) 0.0643(2) Uani 1 1 d . . . . .
O1 O 0.11654(19) 0.2623(2) 0.47603(19) 0.0377(8) Uani 1 1 d . . . . .
Cl1 Cl 0.09361(8) 0.05876(9) 0.41679(7) 0.0457(3) Uani 1 1 d . . . . .
Br2 Br 0.54417(3) -0.00209(3) 0.90407(3) 0.04073(16) Uani 1 1 d . . . . .
P2 P 0.22534(7) 0.10253(8) 0.63519(7) 0.0367(3) Uani 1 1 d . . . . .
C2 C 0.1401(3) 0.5000(3) 0.4350(3) 0.0370(11) Uani 1 1 d . . . . .
O2 O 0.0946(2) 0.4000(2) 0.5180(2) 0.0412(9) Uani 1 1 d . . . . .
Cl2 Cl 0.16034(7) 0.23152(8) 0.35011(6) 0.0377(3) Uani 1 1 d . . . . .
Br3 Br 0.61366(4) 0.28610(4) 0.39421(4) 0.0540(2) Uani 1 1 d . . . . .
P3 P 0.31612(7) 0.08724(8) 0.42168(7) 0.0351(3) Uani 1 1 d . . . . .
C3 C 0.0933(3) 0.5406(4) 0.3779(3) 0.0401(12) Uani 1 1 d . . . . .
O3 O 0.0170(2) 0.3525(2) 0.4052(2) 0.0477(10) Uani 1 1 d . . . . .
Cl3 Cl 0.28698(7) 0.27510(7) 0.53268(6) 0.0372(3) Uani 1 1 d . . . . .
O4 O 0.2095(2) 0.1154(2) 0.56468(19) 0.0434(9) Uani 1 1 d . . . . .
C4 C 0.0525(3) 0.4992(4) 0.3180(3) 0.0465(14) Uani 1 1 d . . . . .
H4 H 0.057153 0.441650 0.316006 0.056 Uiso 1 1 calc R . . . .
C7 C 0.0364(4) 0.6676(4) 0.3211(4) 0.0533(16) Uani 1 1 d . . . . .
H7 H 0.030991 0.725236 0.321306 0.064 Uiso 1 1 calc R . . . .
O7 O 0.2698(2) 0.0922(2) 0.45671(19) 0.0372(8) Uani 1 1 d . . . . .
O6 O 0.2470(2) 0.0128(2) 0.6580(2) 0.0438(9) Uani 1 1 d . . . . .
C6 C -0.0016(4) 0.6251(5) 0.2657(3) 0.0563(16) Uani 1 1 d . . . . .
H6 H -0.034243 0.652741 0.227948 0.068 Uiso 1 1 calc R . . . .
O5 O 0.1636(2) 0.1195(3) 0.6535(2) 0.0520(10) Uani 1 1 d . . . . .
C5 C 0.0071(3) 0.5391(5) 0.2635(3) 0.0530(15) Uani 1 1 d . . . . .
H5 H -0.018847 0.509626 0.224022 0.064 Uiso 1 1 calc R . . . .
C9 C 0.1230(3) 0.6692(4) 0.4390(3) 0.0462(14) Uani 1 1 d . . . . .
O9 O 0.3873(2) 0.0458(2) 0.46371(19) 0.0382(8) Uani 1 1 d . . . . .
O10 O 0.2117(4) -0.1681(4) 0.7442(3) 0.0885(19) Uani 1 1 d . . . . .
C10 C 0.1686(3) 0.6297(4) 0.4960(3) 0.0439(13) Uani 1 1 d . . . . .
C11 C 0.2045(4) 0.6720(4) 0.5576(3) 0.0480(14) Uani 1 1 d . . . . .
H11 H 0.197431 0.729067 0.559812 0.058 Uiso 1 1 calc R . . . .
C12 C 0.2483(4) 0.6316(4) 0.6128(3) 0.0514(15) Uani 1 1 d . . . . .
H12 H 0.271236 0.660254 0.653283 0.062 Uiso 1 1 calc R . . . .
C13 C 0.2597(3) 0.5468(4) 0.6097(3) 0.0500(14) Uani 1 1 d . . . . .
H13 H 0.291139 0.518940 0.648012 0.060 Uiso 1 1 calc R . . . .
C14 C 0.2264(3) 0.5050(4) 0.5529(3) 0.0430(13) Uani 1 1 d . . . . .
H14 H 0.235136 0.448116 0.552153 0.052 Uiso 1 1 calc R . . . .
C16 C 0.0693(4) 0.3757(4) 0.5669(3) 0.0470(14) Uani 1 1 d . . . . .
H16 H 0.026381 0.342124 0.545127 0.056 Uiso 1 1 calc R . . . .
C15 C 0.1780(3) 0.5437(4) 0.4937(3) 0.0406(12) Uani 1 1 d . . . . .
C17 C 0.0526(4) 0.4547(5) 0.5918(3) 0.0555(16) Uani 1 1 d . . . . .
H17A H 0.012648 0.480623 0.556424 0.083 Uiso 1 1 calc GR . . . .
H17B H 0.092606 0.491477 0.605873 0.083 Uiso 1 1 calc GR . . . .
H17C H 0.041834 0.443222 0.629354 0.083 Uiso 1 1 calc GR . . . .
C18 C 0.1250(6) 0.3260(5) 0.6205(4) 0.073(2) Uani 1 1 d . . . . .
H18A H 0.130724 0.273620 0.602152 0.110 Uiso 1 1 calc GR . . . .
H18B H 0.111467 0.316127 0.656516 0.110 Uiso 1 1 calc GR . . . .
H18C H 0.168815 0.356230 0.637387 0.110 Uiso 1 1 calc GR . . . .
C19 C -0.0212(3) 0.2807(4) 0.3661(3) 0.0472(14) Uani 1 1 d . . . . .
H19 H 0.012991 0.239954 0.364627 0.057 Uiso 1 1 calc R . . . .
C20 C -0.0609(7) 0.2428(9) 0.3998(5) 0.121(5) Uani 1 1 d . . . . .
H20A H -0.091232 0.283950 0.405672 0.181 Uiso 1 1 calc GR . . . .
H20B H -0.028663 0.221912 0.443046 0.181 Uiso 1 1 calc GR . . . .
H20C H -0.089058 0.197649 0.372883 0.181 Uiso 1 1 calc GR . . . .
C22 C 0.2901(3) 0.1727(3) 0.6871(3) 0.0369(11) Uani 1 1 d . . . . .
H22A H 0.305396 0.206592 0.659154 0.044 Uiso 1 1 calc R . . . .
H22B H 0.268871 0.209850 0.708267 0.044 Uiso 1 1 calc R . . . .
C21 C -0.0644(6) 0.3091(6) 0.2982(4) 0.088(3) Uani 1 1 d . . . . .
H21A H -0.034463 0.328348 0.277919 0.132 Uiso 1 1 calc GR . . . .
H21B H -0.094191 0.354021 0.299463 0.132 Uiso 1 1 calc GR . . . .
H21C H -0.093152 0.263844 0.272103 0.132 Uiso 1 1 calc GR . . . .
C24 C 0.4110(3) 0.1157(3) 0.7289(3) 0.0363(11) Uani 1 1 d . . . . .
C23 C 0.3531(3) 0.1326(3) 0.7407(3) 0.0351(11) Uani 1 1 d . . . . .
C25 C 0.4154(3) 0.1360(3) 0.6683(3) 0.0405(12) Uani 1 1 d . . . . .
H25 H 0.377176 0.162179 0.634138 0.049 Uiso 1 1 calc R . . . .
C26 C 0.4730(3) 0.1187(4) 0.6586(3) 0.0456(13) Uani 1 1 d . . . . .
H26 H 0.474654 0.133899 0.618306 0.055 Uiso 1 1 calc R . . . .
C27 C 0.5297(3) 0.0787(4) 0.7077(3) 0.0467(13) Uani 1 1 d . . . . .
H27 H 0.569245 0.066157 0.700216 0.056 Uiso 1 1 calc R . . . .
C28 C 0.5284(3) 0.0580(4) 0.7656(3) 0.0436(13) Uani 1 1 d . . . . .
H28 H 0.567609 0.031371 0.798253 0.052 Uiso 1 1 calc R . . . .
C29 C 0.4708(3) 0.0745(3) 0.7792(3) 0.0375(11) Uani 1 1 d . . . . .
C30 C 0.4668(3) 0.0529(3) 0.8388(3) 0.0370(11) Uani 1 1 d . . . . .
C31 C 0.4102(3) 0.0706(3) 0.8514(3) 0.0336(10) Uani 1 1 d . . . . .
C32 C 0.4073(3) 0.0506(3) 0.9129(3) 0.0370(11) Uani 1 1 d . . . . .
H32 H 0.445527 0.023823 0.946557 0.044 Uiso 1 1 calc R . . . .
C33 C 0.3510(3) 0.0693(3) 0.9236(3) 0.0409(12) Uani 1 1 d . . . . .
H33 H 0.350667 0.056689 0.964931 0.049 Uiso 1 1 calc R . . . .
C34 C 0.2929(3) 0.1074(4) 0.8736(3) 0.0416(12) Uani 1 1 d . . . . .
H34 H 0.253268 0.119213 0.881146 0.050 Uiso 1 1 calc R . . . .
C35 C 0.2933(3) 0.1272(3) 0.8151(3) 0.0388(11) Uani 1 1 d . . . . .
H35 H 0.253695 0.152989 0.782284 0.047 Uiso 1 1 calc R . . . .
C36 C 0.3518(3) 0.1105(3) 0.8011(3) 0.0351(11) Uani 1 1 d . . . . .
C37 C 0.0998(4) 0.0723(6) 0.6334(6) 0.090(3) Uani 1 1 d . . . . .
H37 H 0.110110 0.012719 0.642246 0.108 Uiso 1 1 calc R . . . .
C38 C 0.0673(6) 0.1074(8) 0.6779(6) 0.105(4) Uani 1 1 d . . . . .
H38A H 0.052323 0.163818 0.664674 0.158 Uiso 1 1 calc GR . . . .
H38B H 0.101615 0.106448 0.724027 0.158 Uiso 1 1 calc GR . . . .
H38C H 0.027236 0.074056 0.673017 0.158 Uiso 1 1 calc GR . . . .
C39 C 0.0536(7) 0.0855(11) 0.5677(6) 0.135(6) Uani 1 1 d . . . . .
H39A H 0.075022 0.068633 0.538764 0.161 Uiso 1 1 calc GR . . . .
H39B H 0.041755 0.143773 0.560927 0.161 Uiso 1 1 calc GR . . . .
H39C H 0.011402 0.053483 0.557303 0.161 Uiso 1 1 calc GR . . . .
C40 C 0.2875(4) -0.0364(4) 0.6325(4) 0.0561(16) Uani 1 1 d . . . . .
H40 H 0.316061 0.000277 0.618190 0.067 Uiso 1 1 calc R . . . .
C41 C 0.3346(4) -0.0879(5) 0.6908(5) 0.070(2) Uani 1 1 d . . . . .
H41A H 0.306387 -0.121614 0.706120 0.105 Uiso 1 1 calc GR . . . .
H41B H 0.364512 -0.052004 0.726603 0.105 Uiso 1 1 calc GR . . . .
H41C H 0.363154 -0.123405 0.677177 0.105 Uiso 1 1 calc GR . . . .
C42 C 0.2393(5) -0.0860(5) 0.5748(4) 0.071(2) Uani 1 1 d . . . . .
H42A H 0.213217 -0.049563 0.537696 0.106 Uiso 1 1 calc GR . . . .
H42B H 0.207000 -0.116129 0.587290 0.106 Uiso 1 1 calc GR . . . .
H42C H 0.266099 -0.124834 0.561652 0.106 Uiso 1 1 calc GR . . . .
C43 C 0.3343(3) 0.1876(3) 0.4003(3) 0.0368(11) Uani 1 1 d . . . . .
H43A H 0.298026 0.200602 0.355790 0.044 Uiso 1 1 calc R . . . .
H43B H 0.328744 0.226784 0.431369 0.044 Uiso 1 1 calc R . . . .
C44 C 0.4040(3) 0.2050(3) 0.3995(3) 0.0377(11) Uani 1 1 d . . . . .
C45 C 0.4557(3) 0.2430(3) 0.4547(3) 0.0384(11) Uani 1 1 d . . . . .
C46 C 0.4489(3) 0.2552(3) 0.5146(3) 0.0412(12) Uani 1 1 d . . . . .
H46 H 0.408603 0.235862 0.517930 0.049 Uiso 1 1 calc R . . . .
C47 C 0.4994(3) 0.2945(4) 0.5679(3) 0.0463(13) Uani 1 1 d . . . . .
H47 H 0.493815 0.300717 0.607515 0.056 Uiso 1 1 calc R . . . .
C48 C 0.5584(4) 0.3251(3) 0.5640(3) 0.0484(14) Uani 1 1 d . . . . .
H48 H 0.592107 0.353796 0.600459 0.058 Uiso 1 1 calc R . . . .
C49 C 0.5679(3) 0.3140(4) 0.5081(3) 0.0470(14) Uani 1 1 d . . . . .
H49 H 0.608357 0.335545 0.506400 0.056 Uiso 1 1 calc R . . . .
C50 C 0.5187(3) 0.2709(3) 0.4518(3) 0.0417(12) Uani 1 1 d . . . . .
C51 C 0.5274(3) 0.2552(3) 0.3944(3) 0.0440(13) Uani 1 1 d . . . . .
C52 C 0.4789(3) 0.2162(3) 0.3404(3) 0.0459(14) Uani 1 1 d . . . . .
C53 C 0.4866(4) 0.2008(4) 0.2812(4) 0.0524(16) Uani 1 1 d . . . . .
H53 H 0.528238 0.216963 0.278832 0.063 Uiso 1 1 calc R . . . .
C54 C 0.4366(4) 0.1637(4) 0.2282(4) 0.0553(17) Uani 1 1 d . . . . .
H54 H 0.443626 0.154283 0.189619 0.066 Uiso 1 1 calc R . . . .
C55 C 0.3742(4) 0.1391(4) 0.2300(3) 0.0539(16) Uani 1 1 d . . . . .
H55 H 0.339412 0.113247 0.192591 0.065 Uiso 1 1 calc R . . . .
C56 C 0.3632(4) 0.1523(4) 0.2854(3) 0.0467(14) Uani 1 1 d . . . . .
H56 H 0.320655 0.135578 0.285462 0.056 Uiso 1 1 calc R . . . .
C57 C 0.4141(3) 0.1902(3) 0.3424(3) 0.0400(12) Uani 1 1 d . . . . .
C58 C 0.3865(3) -0.0419(3) 0.4808(3) 0.0412(12) Uani 1 1 d . . . . .
H58 H 0.337568 -0.059140 0.468337 0.049 Uiso 1 1 calc R . . . .
C59 C 0.4270(4) -0.0497(4) 0.5542(3) 0.0548(16) Uani 1 1 d . . . . .
H59A H 0.420562 -0.104667 0.568108 0.082 Uiso 1 1 calc GR . . . .
H59B H 0.410581 -0.008963 0.576327 0.082 Uiso 1 1 calc GR . . . .
H59C H 0.476188 -0.040551 0.565971 0.082 Uiso 1 1 calc GR . . . .
C60 C 0.4151(4) -0.0906(4) 0.4415(4) 0.0539(16) Uani 1 1 d . . . . .
H60A H 0.387944 -0.079647 0.394340 0.081 Uiso 1 1 calc GR . . . .
H60B H 0.412654 -0.149007 0.450093 0.081 Uiso 1 1 calc GR . . . .
H60C H 0.463437 -0.075035 0.454279 0.081 Uiso 1 1 calc GR . . . .
C61 C 0.2086(3) 0.0123(4) 0.3256(3) 0.0471(14) Uani 1 1 d . . . . .
H61 H 0.180666 0.057719 0.331997 0.056 Uiso 1 1 calc R . . . .
C62 C 0.1917(6) 0.0033(6) 0.2539(4) 0.085(3) Uani 1 1 d . . . . .
H62A H 0.143043 -0.012685 0.229775 0.128 Uiso 1 1 calc GR . . . .
H62B H 0.221370 -0.038823 0.248323 0.128 Uiso 1 1 calc GR . . . .
H62C H 0.199483 0.055508 0.236677 0.128 Uiso 1 1 calc GR . . . .
C63 C 0.1971(4) -0.0649(4) 0.3555(3) 0.0522(15) Uani 1 1 d . . . . .
H63A H 0.147546 -0.077850 0.335857 0.078 Uiso 1 1 calc GR . . . .
H63B H 0.213622 -0.057671 0.403244 0.078 Uiso 1 1 calc GR . . . .
H63C H 0.222514 -0.109829 0.346873 0.078 Uiso 1 1 calc GR . . . .
C64 C 0.2022(6) -0.0983(6) 0.7799(5) 0.083(3) Uani 1 1 d . . . . .
H64A H 0.152910 -0.092192 0.771146 0.099 Uiso 1 1 calc R . . . .
H64B H 0.218058 -0.047216 0.767038 0.099 Uiso 1 1 calc R . . . .
C65 C 0.2452(4) -0.1174(5) 0.8506(5) 0.075(2) Uani 1 1 d . . . . .
H65A H 0.224621 -0.093936 0.878900 0.090 Uiso 1 1 calc R . . . .
H65B H 0.292829 -0.096131 0.865167 0.090 Uiso 1 1 calc R . . . .
C66 C 0.2447(4) -0.2098(4) 0.8524(4) 0.066(2) Uani 1 1 d . . . . .
H66A H 0.284688 -0.231454 0.891390 0.080 Uiso 1 1 calc R . . . .
H66B H 0.201260 -0.231089 0.852315 0.080 Uiso 1 1 calc R . . . .
C67 C 0.2500(5) -0.2299(5) 0.7896(4) 0.072(2) Uani 1 1 d . . . . .
H67A H 0.298956 -0.229452 0.796435 0.086 Uiso 1 1 calc R . . . .
H67B H 0.230154 -0.284580 0.773347 0.086 Uiso 1 1 calc R . . . .
O8 O 0.2832(2) 0.0332(2) 0.35829(19) 0.0412(9) Uani 1 1 d . . . . .
C8 C 0.0847(3) 0.6278(4) 0.3794(3) 0.0465(13) Uani 1 1 d . . . . .

loop_
_atom_site_aniso_label
_atom_site_aniso_U_11
_atom_site_aniso_U_22
_atom_site_aniso_U_33
_atom_site_aniso_U_23
_atom_site_aniso_U_13
_atom_site_aniso_U_12
Er1 0.0378(2) 0.02894(19) 0.03424(19) -0.00054(11) 0.01611(14) 0.00066(11)
P1 0.0395(7) 0.0311(6) 0.0437(7) -0.0034(5) 0.0214(6) 0.0018(5)
C1 0.041(3) 0.031(3) 0.040(3) -0.001(2) 0.019(2) 0.006(2)
Br1 0.0870(5) 0.0352(4) 0.0726(5) 0.0062(3) 0.0359(4) 0.0135(3)
O1 0.0380(19) 0.0321(19) 0.046(2) 0.0014(15) 0.0205(16) 0.0037(15)
Cl1 0.0506(8) 0.0428(7) 0.0451(7) -0.0060(5) 0.0217(6) -0.0105(6)
Br2 0.0451(3) 0.0358(3) 0.0398(3) 0.0055(2) 0.0166(2) 0.0039(2)
P2 0.0404(7) 0.0327(7) 0.0359(7) 0.0020(5) 0.0153(5) -0.0025(5)
C2 0.041(3) 0.033(3) 0.044(3) 0.004(2) 0.025(2) 0.005(2)
O2 0.052(2) 0.034(2) 0.049(2) -0.0032(16) 0.0327(18) 0.0002(16)
Cl2 0.0430(7) 0.0347(6) 0.0350(6) -0.0001(5) 0.0164(5) 0.0004(5)
Br3 0.0570(4) 0.0384(3) 0.0839(5) 0.0087(3) 0.0465(4) 0.0043(3)
P3 0.0433(7) 0.0250(6) 0.0400(7) 0.0018(5) 0.0206(6) 0.0024(5)
C3 0.038(3) 0.042(3) 0.045(3) 0.002(2) 0.023(2) 0.003(2)
O3 0.041(2) 0.033(2) 0.064(3) -0.0042(18) 0.0181(19) 0.0030(16)
Cl3 0.0391(6) 0.0313(6) 0.0398(6) -0.0021(5) 0.0156(5) -0.0006(5)
O4 0.051(2) 0.038(2) 0.0349(19) 0.0015(15) 0.0125(17) -0.0062(17)
C4 0.048(3) 0.049(3) 0.047(3) -0.003(3) 0.025(3) 0.000(3)
C7 0.051(4) 0.050(4) 0.062(4) 0.019(3) 0.026(3) 0.019(3)
O7 0.043(2) 0.0286(18) 0.044(2) 0.0021(15) 0.0223(16) 0.0006(15)
O6 0.053(2) 0.0285(19) 0.046(2) 0.0043(16) 0.0172(18) -0.0019(16)
C6 0.056(4) 0.061(4) 0.052(4) 0.019(3) 0.022(3) 0.013(3)
O5 0.043(2) 0.057(3) 0.057(3) 0.012(2) 0.0228(19) -0.0020(19)
C5 0.049(3) 0.069(4) 0.041(3) 0.007(3) 0.019(3) 0.004(3)
C9 0.051(3) 0.037(3) 0.056(4) 0.010(2) 0.029(3) 0.008(2)
O9 0.047(2) 0.0246(17) 0.047(2) 0.0033(15) 0.0240(17) 0.0031(15)
O10 0.110(5) 0.070(4) 0.079(4) 0.004(3) 0.034(4) -0.012(3)
C10 0.048(3) 0.037(3) 0.052(3) 0.002(2) 0.027(3) -0.001(2)
C11 0.056(4) 0.036(3) 0.058(4) -0.003(3) 0.030(3) -0.005(3)
C12 0.057(4) 0.048(4) 0.049(3) -0.006(3) 0.022(3) -0.012(3)
C13 0.048(3) 0.045(3) 0.054(3) 0.005(3) 0.018(3) -0.006(3)
C14 0.043(3) 0.037(3) 0.049(3) 0.003(2) 0.019(2) -0.003(2)
C16 0.060(4) 0.044(3) 0.047(3) -0.005(3) 0.033(3) -0.011(3)
C15 0.040(3) 0.041(3) 0.045(3) 0.002(2) 0.021(2) 0.002(2)
C17 0.054(4) 0.065(4) 0.049(3) -0.004(3) 0.023(3) 0.016(3)
C18 0.116(7) 0.049(4) 0.056(4) 0.001(3) 0.037(4) 0.017(4)
C19 0.043(3) 0.039(3) 0.052(3) -0.008(2) 0.013(3) -0.007(2)
C20 0.116(9) 0.169(12) 0.073(6) -0.022(7) 0.037(6) -0.093(9)
C22 0.045(3) 0.029(3) 0.035(3) 0.0018(19) 0.015(2) 0.004(2)
C21 0.108(7) 0.072(5) 0.056(4) 0.003(4) 0.008(4) -0.024(5)
C24 0.047(3) 0.029(2) 0.033(2) -0.001(2) 0.018(2) -0.005(2)
C23 0.041(3) 0.027(2) 0.033(2) 0.0004(19) 0.012(2) 0.000(2)
C25 0.054(3) 0.034(3) 0.034(3) 0.001(2) 0.018(2) 0.000(2)
C26 0.059(4) 0.040(3) 0.047(3) 0.005(2) 0.031(3) 0.000(3)
C27 0.051(3) 0.049(3) 0.048(3) 0.001(3) 0.029(3) 0.000(3)
C28 0.049(3) 0.038(3) 0.048(3) 0.004(2) 0.025(3) 0.005(2)
C29 0.041(3) 0.029(3) 0.039(3) 0.001(2) 0.014(2) -0.002(2)
C30 0.042(3) 0.028(2) 0.039(3) 0.000(2) 0.015(2) -0.003(2)
C31 0.042(3) 0.020(2) 0.040(3) -0.0019(19) 0.019(2) 0.0001(19)
C32 0.043(3) 0.034(3) 0.036(3) 0.006(2) 0.018(2) 0.000(2)
C33 0.053(3) 0.036(3) 0.036(3) 0.001(2) 0.021(2) 0.003(2)
C34 0.043(3) 0.040(3) 0.043(3) -0.001(2) 0.019(2) -0.003(2)
C35 0.041(3) 0.033(3) 0.042(3) -0.004(2) 0.017(2) -0.002(2)
C36 0.045(3) 0.023(2) 0.036(3) -0.0012(19) 0.016(2) -0.002(2)
C37 0.042(4) 0.073(6) 0.147(9) 0.031(6) 0.033(5) -0.008(4)
C38 0.083(7) 0.132(10) 0.119(9) -0.002(7) 0.060(7) -0.016(7)
C39 0.106(9) 0.214(17) 0.096(8) -0.046(9) 0.055(7) -0.093(10)
C40 0.064(4) 0.035(3) 0.067(4) 0.003(3) 0.026(3) -0.002(3)
C41 0.066(5) 0.042(4) 0.092(6) 0.000(4) 0.024(4) 0.010(3)
C42 0.091(6) 0.041(4) 0.074(5) -0.013(3) 0.028(4) -0.006(4)
C43 0.045(3) 0.028(2) 0.041(3) 0.000(2) 0.022(2) 0.004(2)
C44 0.046(3) 0.026(2) 0.044(3) 0.006(2) 0.023(2) 0.007(2)
C45 0.044(3) 0.027(2) 0.050(3) 0.008(2) 0.026(2) 0.009(2)
C46 0.047(3) 0.031(3) 0.050(3) 0.006(2) 0.025(3) 0.005(2)
C47 0.056(4) 0.036(3) 0.053(3) 0.001(2) 0.028(3) 0.006(3)
C48 0.056(4) 0.030(3) 0.055(4) 0.002(2) 0.019(3) 0.006(2)
C49 0.045(3) 0.032(3) 0.066(4) 0.008(3) 0.025(3) 0.003(2)
C50 0.048(3) 0.028(3) 0.057(3) 0.009(2) 0.029(3) 0.006(2)
C51 0.050(3) 0.030(3) 0.064(4) 0.010(2) 0.036(3) 0.010(2)
C52 0.060(4) 0.029(3) 0.064(4) 0.011(2) 0.041(3) 0.012(2)
C53 0.080(5) 0.032(3) 0.067(4) 0.011(3) 0.053(4) 0.012(3)
C54 0.087(5) 0.038(3) 0.061(4) 0.006(3) 0.051(4) 0.013(3)
C55 0.084(5) 0.034(3) 0.051(3) 0.004(3) 0.036(3) 0.010(3)
C56 0.062(4) 0.033(3) 0.050(3) 0.006(2) 0.029(3) 0.007(3)
C57 0.056(3) 0.025(2) 0.048(3) 0.006(2) 0.031(3) 0.008(2)
C58 0.053(3) 0.023(2) 0.053(3) 0.005(2) 0.027(3) 0.005(2)
C59 0.074(4) 0.038(3) 0.048(3) 0.009(3) 0.021(3) 0.007(3)
C60 0.070(4) 0.035(3) 0.063(4) 0.006(3) 0.035(3) 0.013(3)
C61 0.051(3) 0.038(3) 0.044(3) 0.003(2) 0.013(3) -0.004(3)
C62 0.119(8) 0.080(6) 0.039(4) 0.010(4) 0.016(4) -0.034(5)
C63 0.066(4) 0.039(3) 0.051(3) -0.001(3) 0.024(3) -0.007(3)
C64 0.092(6) 0.062(5) 0.101(7) 0.009(5) 0.048(6) 0.004(4)
C65 0.061(4) 0.045(4) 0.121(7) -0.004(4) 0.041(5) -0.001(3)
C66 0.062(4) 0.046(4) 0.085(5) -0.002(4) 0.026(4) -0.003(3)
C67 0.076(5) 0.048(4) 0.082(5) 0.007(4) 0.024(4) -0.007(4)
O8 0.058(2) 0.0264(18) 0.041(2) -0.0011(15) 0.0225(18) 0.0016(16)
C8 0.047(3) 0.040(3) 0.054(3) 0.009(3) 0.023(3) 0.010(3)

loop_
_atom_type_symbol
_atom_type_description
_atom_type_scat_dispersion_real
_atom_type_scat_dispersion_imag
_atom_type_scat_source
C C 0.0181 0.0091 'International Tables Vol C Tables 4.2.6.8 and 6.1.1.4'
H H 0.0000 0.0000 'International Tables Vol C Tables 4.2.6.8 and 6.1.1.4'
Br Br -0.6763 1.2805 'International Tables Vol C Tables 4.2.6.8 and 6.1.1.4'
Cl Cl 0.3639 0.7018 'International Tables Vol C Tables 4.2.6.8 and 6.1.1.4'
Er Er -9.4367 3.9380 'International Tables Vol C Tables 4.2.6.8 and 6.1.1.4'
O O 0.0492 0.0322 'International Tables Vol C Tables 4.2.6.8 and 6.1.1.4'
P P 0.2955 0.4335 'International Tables Vol C Tables 4.2.6.8 and 6.1.1.4'

loop_
_geom_angle_atom_site_label_1
_geom_angle_atom_site_label_2
_geom_angle_atom_site_label_3
_geom_angle
_geom_angle_site_symmetry_1
_geom_angle_site_symmetry_3
_geom_angle_publ_flag
O1 Er1 Cl1 94.49(10) . . ?
O1 Er1 Cl2 87.25(10) . . ?
O1 Er1 Cl3 84.99(10) . . ?
O1 Er1 O7 170.83(14) . . ?
Cl1 Er1 Cl2 92.22(4) . . ?
Cl1 Er1 Cl3 172.79(4) . . ?
Cl2 Er1 Cl3 94.93(4) . . ?
O4 Er1 O1 92.13(15) . . ?
O4 Er1 Cl1 87.00(11) . . ?
O4 Er1 Cl2 178.96(11) . . ?
O4 Er1 Cl3 85.84(10) . . ?
O4 Er1 O7 92.21(15) . . ?
O7 Er1 Cl1 93.80(10) . . ?
O7 Er1 Cl2 88.53(10) . . ?
O7 Er1 Cl3 87.28(10) . . ?
O1 P1 C1 113.4(2) . . ?
O1 P1 O2 114.4(2) . . ?
O1 P1 O3 111.1(2) . . ?
O2 P1 C1 101.7(2) . . ?
O2 P1 O3 105.9(2) . . ?
O3 P1 C1 109.7(3) . . ?
P1 C1 H1A 108.3 . . ?
P1 C1 H1B 108.3 . . ?
H1A C1 H1B 107.4 . . ?
C2 C1 P1 115.7(4) . . ?
C2 C1 H1A 108.3 . . ?
C2 C1 H1B 108.3 . . ?
P1 O1 Er1 142.5(2) . . ?
O4 P2 O6 112.6(2) . . ?
O4 P2 O5 114.8(2) . . ?
O4 P2 C22 111.3(2) . . ?
O6 P2 O5 104.3(2) . . ?
O6 P2 C22 110.6(2) . . ?
O5 P2 C22 102.7(3) . . ?
C3 C2 C1 119.3(5) . . ?
C3 C2 C15 120.7(5) . . ?
C15 C2 C1 120.0(5) . . ?
C16 O2 P1 127.4(4) . . ?
O7 P3 O9 113.4(2) . . ?
O7 P3 C43 110.8(2) . . ?
O7 P3 O8 111.3(2) . . ?
O9 P3 C43 106.9(2) . . ?
O9 P3 O8 104.4(2) . . ?
O8 P3 C43 109.8(2) . . ?
C2 C3 C4 123.0(6) . . ?
C2 C3 C8 119.6(5) . . ?
C4 C3 C8 117.4(5) . . ?
C19 O3 P1 123.7(4) . . ?
P2 O4 Er1 165.0(3) . . ?
C3 C4 H4 118.8 . . ?
C5 C4 C3 122.4(6) . . ?
C5 C4 H4 118.8 . . ?
C6 C7 H7 119.3 . . ?
C6 C7 C8 121.5(6) . . ?
C8 C7 H7 119.3 . . ?
P3 O7 Er1 142.9(2) . . ?
C40 O6 P2 122.2(4) . . ?
C7 C6 H6 119.8 . . ?
C7 C6 C5 120.3(6) . . ?
C5 C6 H6 119.8 . . ?
C37 O5 P2 127.3(6) . . ?
C4 C5 C6 119.8(6) . . ?
C4 C5 H5 120.1 . . ?
C6 C5 H5 120.1 . . ?
C10 C9 Br1 119.1(5) . . ?
C10 C9 C8 122.9(6) . . ?
C8 C9 Br1 118.0(4) . . ?
C58 O9 P3 117.3(3) . . ?
C67 O10 C64 109.6(7) . . ?
C9 C10 C11 122.3(6) . . ?
C9 C10 C15 118.6(6) . . ?
C15 C10 C11 119.0(6) . . ?
C10 C11 H11 119.5 . . ?
C12 C11 C10 121.1(6) . . ?
C12 C11 H11 119.5 . . ?
C11 C12 H12 120.1 . . ?
C11 C12 C13 119.8(6) . . ?
C13 C12 H12 120.1 . . ?
C12 C13 H13 119.7 . . ?
C14 C13 C12 120.7(6) . . ?
C14 C13 H13 119.7 . . ?
C13 C14 H14 119.0 . . ?
C13 C14 C15 122.1(6) . . ?
C15 C14 H14 119.0 . . ?
O2 C16 H16 109.8 . . ?
O2 C16 C17 105.4(5) . . ?
O2 C16 C18 108.8(6) . . ?
C17 C16 H16 109.8 . . ?
C17 C16 C18 113.3(5) . . ?
C18 C16 H16 109.8 . . ?
C2 C15 C10 120.1(5) . . ?
C2 C15 C14 122.6(5) . . ?
C10 C15 C14 117.3(5) . . ?
C16 C17 H17A 109.5 . . ?
C16 C17 H17B 109.5 . . ?
C16 C17 H17C 109.5 . . ?
H17A C17 H17B 109.5 . . ?
H17A C17 H17C 109.5 . . ?
H17B C17 H17C 109.5 . . ?
C16 C18 H18A 109.5 . . ?
C16 C18 H18B 109.5 . . ?
C16 C18 H18C 109.5 . . ?
H18A C18 H18B 109.5 . . ?
H18A C18 H18C 109.5 . . ?
H18B C18 H18C 109.5 . . ?
O3 C19 H19 108.7 . . ?
O3 C19 C20 108.6(6) . . ?
C20 C19 H19 108.7 . . ?
C21 C19 O3 107.7(6) . . ?
C21 C19 H19 108.7 . . ?
C21 C19 C20 114.4(8) . . ?
C19 C20 H20A 109.5 . . ?
C19 C20 H20B 109.5 . . ?
C19 C20 H20C 109.5 . . ?
H20A C20 H20B 109.5 . . ?
H20A C20 H20C 109.5 . . ?
H20B C20 H20C 109.5 . . ?
P2 C22 H22A 108.6 . . ?
P2 C22 H22B 108.6 . . ?
H22A C22 H22B 107.6 . . ?
C23 C22 P2 114.5(4) . . ?
C23 C22 H22A 108.6 . . ?
C23 C22 H22B 108.6 . . ?
C19 C21 H21A 109.5 . . ?
C19 C21 H21B 109.5 . . ?
C19 C21 H21C 109.5 . . ?
H21A C21 H21B 109.5 . . ?
H21A C21 H21C 109.5 . . ?
H21B C21 H21C 109.5 . . ?
C23 C24 C25 123.4(5) . . ?
C23 C24 C29 120.0(5) . . ?
C25 C24 C29 116.6(5) . . ?
C24 C23 C22 119.7(5) . . ?
C24 C23 C36 120.7(5) . . ?
C36 C23 C22 119.6(5) . . ?
C24 C25 H25 119.1 . . ?
C26 C25 C24 121.9(5) . . ?
C26 C25 H25 119.1 . . ?
C25 C26 H26 119.8 . . ?
C25 C26 C27 120.4(5) . . ?
C27 C26 H26 119.8 . . ?
C26 C27 H27 119.8 . . ?
C28 C27 C26 120.3(6) . . ?
C28 C27 H27 119.8 . . ?
C27 C28 H28 118.8 . . ?
C27 C28 C29 122.3(6) . . ?
C29 C28 H28 118.8 . . ?
C28 C29 C24 118.5(5) . . ?
C28 C29 C30 124.3(5) . . ?
C30 C29 C24 117.2(5) . . ?
C29 C30 Br2 117.3(4) . . ?
C31 C30 Br2 119.3(4) . . ?
C31 C30 C29 123.3(5) . . ?
C30 C31 C32 123.0(5) . . ?
C30 C31 C36 118.5(5) . . ?
C36 C31 C32 118.4(5) . . ?
C31 C32 H32 119.3 . . ?
C33 C32 C31 121.4(5) . . ?
C33 C32 H32 119.3 . . ?
C32 C33 H33 119.9 . . ?
C32 C33 C34 120.2(5) . . ?
C34 C33 H33 119.9 . . ?
C33 C34 H34 119.8 . . ?
C35 C34 C33 120.4(6) . . ?
C35 C34 H34 119.8 . . ?
C34 C35 H35 119.0 . . ?
C34 C35 C36 122.0(5) . . ?
C36 C35 H35 119.0 . . ?
C23 C36 C31 120.2(5) . . ?
C23 C36 C35 122.3(5) . . ?
C31 C36 C35 117.5(5) . . ?
O5 C37 H37 110.8 . . ?
O5 C37 C38 102.9(9) . . ?
C38 C37 H37 110.8 . . ?
C39 C37 O5 113.0(8) . . ?
C39 C37 H37 110.8 . . ?
C39 C37 C38 108.1(10) . . ?
C37 C38 H38A 109.5 . . ?
C37 C38 H38B 109.5 . . ?
C37 C38 H38C 109.5 . . ?
H38A C38 H38B 109.5 . . ?
H38A C38 H38C 109.5 . . ?
H38B C38 H38C 109.5 . . ?
C37 C39 H39A 109.5 . . ?
C37 C39 H39B 109.5 . . ?
C37 C39 H39C 109.5 . . ?
H39A C39 H39B 109.5 . . ?
H39A C39 H39C 109.5 . . ?
H39B C39 H39C 109.5 . . ?
O6 C40 H40 109.7 . . ?
O6 C40 C41 104.7(6) . . ?
O6 C40 C42 109.3(6) . . ?
C41 C40 H40 109.7 . . ?
C42 C40 H40 109.7 . . ?
C42 C40 C41 113.6(6) . . ?
C40 C41 H41A 109.5 . . ?
C40 C41 H41B 109.5 . . ?
C40 C41 H41C 109.5 . . ?
H41A C41 H41B 109.5 . . ?
H41A C41 H41C 109.5 . . ?
H41B C41 H41C 109.5 . . ?
C40 C42 H42A 109.5 . . ?
C40 C42 H42B 109.5 . . ?
C40 C42 H42C 109.5 . . ?
H42A C42 H42B 109.5 . . ?
H42A C42 H42C 109.5 . . ?
H42B C42 H42C 109.5 . . ?
P3 C43 H43A 107.4 . . ?
P3 C43 H43B 107.4 . . ?
H43A C43 H43B 106.9 . . ?
C44 C43 P3 119.8(4) . . ?
C44 C43 H43A 107.4 . . ?
C44 C43 H43B 107.4 . . ?
C45 C44 C43 118.6(5) . . ?
C45 C44 C57 120.6(5) . . ?
C57 C44 C43 120.5(5) . . ?
C44 C45 C46 122.2(5) . . ?
C44 C45 C50 119.8(5) . . ?
C46 C45 C50 118.0(5) . . ?
C45 C46 H46 119.2 . . ?
C47 C46 C45 121.6(6) . . ?
C47 C46 H46 119.2 . . ?
C46 C47 H47 119.7 . . ?
C46 C47 C48 120.5(6) . . ?
C48 C47 H47 119.7 . . ?
C47 C48 H48 120.0 . . ?
C49 C48 C47 120.1(6) . . ?
C49 C48 H48 120.0 . . ?
C48 C49 H49 118.9 . . ?
C48 C49 C50 122.3(6) . . ?
C50 C49 H49 118.9 . . ?
C49 C50 C45 117.3(5) . . ?
C51 C50 C45 118.3(6) . . ?
C51 C50 C49 124.4(6) . . ?
C50 C51 Br3 117.3(5) . . ?
C52 C51 Br3 119.1(5) . . ?
C52 C51 C50 123.5(6) . . ?
C51 C52 C53 124.1(6) . . ?
C51 C52 C57 118.4(5) . . ?
C53 C52 C57 117.5(6) . . ?
C52 C53 H53 118.9 . . ?
C54 C53 C52 122.2(7) . . ?
C54 C53 H53 118.9 . . ?
C53 C54 H54 119.8 . . ?
C53 C54 C55 120.3(6) . . ?
C55 C54 H54 119.8 . . ?
C54 C55 H55 119.7 . . ?
C56 C55 C54 120.6(7) . . ?
C56 C55 H55 119.7 . . ?
C55 C56 H56 119.3 . . ?
C55 C56 C57 121.4(6) . . ?
C57 C56 H56 119.3 . . ?
C44 C57 C52 119.4(6) . . ?
C44 C57 C56 122.6(6) . . ?
C56 C57 C52 118.0(5) . . ?
O9 C58 H58 109.0 . . ?
O9 C58 C59 107.4(5) . . ?
O9 C58 C60 108.0(5) . . ?
C59 C58 H58 109.0 . . ?
C60 C58 H58 109.0 . . ?
C60 C58 C59 114.2(5) . . ?
C58 C59 H59A 109.5 . . ?
C58 C59 H59B 109.5 . . ?
C58 C59 H59C 109.5 . . ?
H59A C59 H59B 109.5 . . ?
H59A C59 H59C 109.5 . . ?
H59B C59 H59C 109.5 . . ?
C58 C60 H60A 109.5 . . ?
C58 C60 H60B 109.5 . . ?
C58 C60 H60C 109.5 . . ?
H60A C60 H60B 109.5 . . ?
H60A C60 H60C 109.5 . . ?
H60B C60 H60C 109.5 . . ?
C62 C61 H61 109.9 . . ?
C62 C61 C63 112.7(6) . . ?
C63 C61 H61 109.9 . . ?
O8 C61 H61 109.9 . . ?
O8 C61 C62 105.7(6) . . ?
O8 C61 C63 108.7(5) . . ?
C61 C62 H62A 109.5 . . ?
C61 C62 H62B 109.5 . . ?
C61 C62 H62C 109.5 . . ?
H62A C62 H62B 109.5 . . ?
H62A C62 H62C 109.5 . . ?
H62B C62 H62C 109.5 . . ?
C61 C63 H63A 109.5 . . ?
C61 C63 H63B 109.5 . . ?
C61 C63 H63C 109.5 . . ?
H63A C63 H63B 109.5 . . ?
H63A C63 H63C 109.5 . . ?
H63B C63 H63C 109.5 . . ?
O10 C64 H64A 110.8 . . ?
O10 C64 H64B 110.8 . . ?
O10 C64 C65 104.7(7) . . ?
H64A C64 H64B 108.9 . . ?
C65 C64 H64A 110.8 . . ?
C65 C64 H64B 110.8 . . ?
C64 C65 H65A 111.1 . . ?
C64 C65 H65B 111.1 . . ?
C64 C65 C66 103.4(7) . . ?
H65A C65 H65B 109.1 . . ?
C66 C65 H65A 111.1 . . ?
C66 C65 H65B 111.1 . . ?
C65 C66 H66A 111.6 . . ?
C65 C66 H66B 111.6 . . ?
H66A C66 H66B 109.4 . . ?
C67 C66 C65 100.9(7) . . ?
C67 C66 H66A 111.6 . . ?
C67 C66 H66B 111.6 . . ?
O10 C67 C66 105.4(7) . . ?
O10 C67 H67A 110.7 . . ?
O10 C67 H67B 110.7 . . ?
C66 C67 H67A 110.7 . . ?
C66 C67 H67B 110.7 . . ?
H67A C67 H67B 108.8 . . ?
C61 O8 P3 123.5(4) . . ?
C7 C8 C3 118.6(6) . . ?
C9 C8 C3 118.1(5) . . ?
C9 C8 C7 123.3(6) . . ?

loop_
_geom_bond_atom_site_label_1
_geom_bond_atom_site_label_2
_geom_bond_distance
_geom_bond_site_symmetry_2
_geom_bond_publ_flag
Er1 O1 2.234(4) . ?
Er1 Cl1 2.5746(14) . ?
Er1 Cl2 2.6270(12) . ?
Er1 Cl3 2.6472(13) . ?
Er1 O4 2.220(4) . ?
Er1 O7 2.235(4) . ?
P1 C1 1.792(6) . ?
P1 O1 1.493(4) . ?
P1 O2 1.551(4) . ?
P1 O3 1.559(4) . ?
C1 H1A 0.9900 . ?
C1 H1B 0.9900 . ?
C1 C2 1.520(7) . ?
Br1 C9 1.914(6) . ?
Br2 C30 1.902(5) . ?
P2 O4 1.482(4) . ?
P2 O6 1.557(4) . ?
P2 O5 1.563(5) . ?
P2 C22 1.791(6) . ?
C2 C3 1.408(8) . ?
C2 C15 1.409(8) . ?
O2 C16 1.468(7) . ?
Br3 C51 1.913(6) . ?
P3 O7 1.504(4) . ?
P3 O9 1.561(4) . ?
P3 C43 1.798(6) . ?
P3 O8 1.562(4) . ?
C3 C4 1.420(9) . ?
C3 C8 1.440(8) . ?
O3 C19 1.484(7) . ?
C4 H4 0.9500 . ?
C4 C5 1.359(9) . ?
C7 H7 0.9500 . ?
C7 C6 1.350(11) . ?
C7 C8 1.429(9) . ?
O6 C40 1.465(9) . ?
C6 H6 0.9500 . ?
C6 C5 1.420(11) . ?
O5 C37 1.460(9) . ?
C5 H5 0.9500 . ?
C9 C10 1.392(9) . ?
C9 C8 1.405(9) . ?
O9 C58 1.486(6) . ?
O10 C64 1.457(12) . ?
O10 C67 1.420(10) . ?
C10 C11 1.437(9) . ?
C10 C15 1.424(8) . ?
C11 H11 0.9500 . ?
C11 C12 1.362(10) . ?
C12 H12 0.9500 . ?
C12 C13 1.415(9) . ?
C13 H13 0.9500 . ?
C13 C14 1.348(9) . ?
C14 H14 0.9500 . ?
C14 C15 1.435(8) . ?
C16 H16 1.0000 . ?
C16 C17 1.508(9) . ?
C16 C18 1.515(11) . ?
C17 H17A 0.9800 . ?
C17 H17B 0.9800 . ?
C17 H17C 0.9800 . ?
C18 H18A 0.9800 . ?
C18 H18B 0.9800 . ?
C18 H18C 0.9800 . ?
C19 H19 1.0000 . ?
C19 C20 1.490(12) . ?
C19 C21 1.476(10) . ?
C20 H20A 0.9800 . ?
C20 H20B 0.9800 . ?
C20 H20C 0.9800 . ?
C22 H22A 0.9900 . ?
C22 H22B 0.9900 . ?
C22 C23 1.519(7) . ?
C21 H21A 0.9800 . ?
C21 H21B 0.9800 . ?
C21 H21C 0.9800 . ?
C24 C23 1.397(8) . ?
C24 C25 1.438(8) . ?
C24 C29 1.459(8) . ?
C23 C36 1.413(7) . ?
C25 H25 0.9500 . ?
C25 C26 1.369(9) . ?
C26 H26 0.9500 . ?
C26 C27 1.403(9) . ?
C27 H27 0.9500 . ?
C27 C28 1.351(9) . ?
C28 H28 0.9500 . ?
C28 C29 1.414(8) . ?
C29 C30 1.417(8) . ?
C30 C31 1.383(8) . ?
C31 C32 1.442(7) . ?
C31 C36 1.433(7) . ?
C32 H32 0.9500 . ?
C32 C33 1.358(8) . ?
C33 H33 0.9500 . ?
C33 C34 1.413(8) . ?
C34 H34 0.9500 . ?
C34 C35 1.353(8) . ?
C35 H35 0.9500 . ?
C35 C36 1.439(8) . ?
C37 H37 1.0000 . ?
C37 C38 1.546(16) . ?
C37 C39 1.396(16) . ?
C38 H38A 0.9800 . ?
C38 H38B 0.9800 . ?
C38 H38C 0.9800 . ?
C39 H39A 0.9800 . ?
C39 H39B 0.9800 . ?
C39 H39C 0.9800 . ?
C40 H40 1.0000 . ?
C40 C41 1.518(10) . ?
C40 C42 1.501(10) . ?
C41 H41A 0.9800 . ?
C41 H41B 0.9800 . ?
C41 H41C 0.9800 . ?
C42 H42A 0.9800 . ?
C42 H42B 0.9800 . ?
C42 H42C 0.9800 . ?
C43 H43A 0.9900 . ?
C43 H43B 0.9900 . ?
C43 C44 1.522(8) . ?
C44 C45 1.403(8) . ?
C44 C57 1.405(8) . ?
C45 C46 1.423(8) . ?
C45 C50 1.448(8) . ?
C46 H46 0.9500 . ?
C46 C47 1.378(9) . ?
C47 H47 0.9500 . ?
C47 C48 1.393(10) . ?
C48 H48 0.9500 . ?
C48 C49 1.363(10) . ?
C49 H49 0.9500 . ?
C49 C50 1.436(9) . ?
C50 C51 1.396(9) . ?
C51 C52 1.370(10) . ?
C52 C53 1.427(9) . ?
C52 C57 1.467(9) . ?
C53 H53 0.9500 . ?
C53 C54 1.354(11) . ?
C54 H54 0.9500 . ?
C54 C55 1.409(11) . ?
C55 H55 0.9500 . ?
C55 C56 1.373(9) . ?
C56 H56 0.9500 . ?
C56 C57 1.419(9) . ?
C58 H58 1.0000 . ?
C58 C59 1.501(9) . ?
C58 C60 1.497(9) . ?
C59 H59A 0.9800 . ?
C59 H59B 0.9800 . ?
C59 H59C 0.9800 . ?
C60 H60A 0.9800 . ?
C60 H60B 0.9800 . ?
C60 H60C 0.9800 . ?
C61 H61 1.0000 . ?
C61 C62 1.495(10) . ?
C61 C63 1.498(9) . ?
C61 O8 1.481(8) . ?
C62 H62A 0.9800 . ?
C62 H62B 0.9800 . ?
C62 H62C 0.9800 . ?
C63 H63A 0.9800 . ?
C63 H63B 0.9800 . ?
C63 H63C 0.9800 . ?
C64 H64A 0.9900 . ?
C64 H64B 0.9900 . ?
C64 C65 1.484(14) . ?
C65 H65A 0.9900 . ?
C65 H65B 0.9900 . ?
C65 C66 1.512(11) . ?
C66 H66A 0.9900 . ?
C66 H66B 0.9900 . ?
C66 C67 1.494(13) . ?
C67 H67A 0.9900 . ?
C67 H67B 0.9900 . ?
